data_7009772
loop_
_publ_author_name
'Batten, Stuart R.'
'Harris, Alexander R.'
'Jensen, Paul'
'Murray, Keith S.'
'Ziebell, Angela'

_publ_contact_author
;
    Dr. Stuart Batten
    Department of Chemistry
    P.O. Box 23
    Monash University
    Clayton, Vic. 3800
    AUSTRALIA
;
_publ_section_title
;
 Copper(I) dicyanamide coordination polymers: ladders, sheets, layers,
 diamond-like networks and unusual interpenetration&#x200A;&#x2020;
;
_journal_issue 21
_journal_name_full 'Journal of the Chemical Society, Dalton Transactions'
_journal_page_first 3829
_journal_paper_doi 10.1039/b003527k
_journal_year 2000
_chemical_formula_sum 'C4 H3 Cu N4'
_chemical_formula_weight 170.64
_chemical_name_systematic
;
 Cuprous dicyanamide acetonitile
;
_space_group_IT_number 62
_symmetry_cell_setting orthorhombic
_symmetry_space_group_name_Hall '-P 2ac 2n'
_symmetry_space_group_name_H-M 'P n m a'
_atom_sites_solution_hydrogens geom
_atom_sites_solution_primary direct
_atom_sites_solution_secondary difmap
_audit_creation_method SHELXL-97
_cell_angle_alpha 90.00
_cell_angle_beta 90.00
_cell_angle_gamma 90.00
_cell_formula_units_Z 4
_cell_length_a 13.0351(4)
_cell_length_b 7.7296(2)
_cell_length_c 6.1895(2)
_cell_measurement_temperature 123(2)
_cell_volume 623.63(3)
_computing_cell_refinement 'Siemens XSCANS'
_computing_data_collection 'Siemens XSCANS'
_computing_data_reduction 'Siemens SHELXTL'
_computing_molecular_graphics 'Siemens SHELXTL'
_computing_publication_material 'Siemens SHELXTL'
_computing_structure_refinement 'SHELXL-97 (Sheldrick, 1997)'
_computing_structure_solution 'SHELXS-97 (Sheldrick, 1990)'
_diffrn_ambient_temperature 123(2)
_diffrn_measured_fraction_theta_full 0.993
_diffrn_measured_fraction_theta_max 0.990
_diffrn_measurement_method '\w scans'
_diffrn_radiation_monochromator graphite
_diffrn_radiation_source 'fine-focus sealed tube'
_diffrn_radiation_type MoK\a
_diffrn_radiation_wavelength 0.71073
_diffrn_reflns_av_R_equivalents 0.0320
_diffrn_reflns_av_sigmaI/netI 0.0189
_diffrn_reflns_limit_h_max 17
_diffrn_reflns_limit_h_min -17
_diffrn_reflns_limit_k_max 9
_diffrn_reflns_limit_k_min -9
_diffrn_reflns_limit_l_max 8
_diffrn_reflns_limit_l_min -8
_diffrn_reflns_number 8260
_diffrn_reflns_theta_full 27.50
_diffrn_reflns_theta_max 27.89
_diffrn_reflns_theta_min 3.13
_exptl_absorpt_coefficient_mu 3.403
_exptl_absorpt_correction_T_max 0.7508
_exptl_absorpt_correction_T_min 0.7235
_exptl_absorpt_correction_type Face-indexed
_exptl_crystal_colour colourless
_exptl_crystal_density_diffrn 1.817
_exptl_crystal_density_method 'not measured'
_exptl_crystal_description block
_exptl_crystal_F_000 336
_exptl_crystal_size_max 0.05
_exptl_crystal_size_mid 0.05
_exptl_crystal_size_min 0.05
_refine_diff_density_max 0.242
_refine_diff_density_min -0.274
_refine_diff_density_rms 0.057
_refine_ls_extinction_method none
_refine_ls_goodness_of_fit_ref 1.119
_refine_ls_hydrogen_treatment mixed
_refine_ls_matrix_type full
_refine_ls_number_parameters 50
_refine_ls_number_reflns 788
_refine_ls_number_restraints 0
_refine_ls_restrained_S_all 1.119
_refine_ls_R_factor_all 0.0212
_refine_ls_R_factor_gt 0.0186
_refine_ls_shift/su_max 0.000
_refine_ls_shift/su_mean 0.000
_refine_ls_structure_factor_coef Fsqd
_refine_ls_weighting_details 'calc w=1/[\s^2^(Fo^2^)+(0.0129P)^2^+0.4006P] where P=(Fo^2^+2Fc^2^)/3'
_refine_ls_weighting_scheme calc
_refine_ls_wR_factor_gt 0.0418
_refine_ls_wR_factor_ref 0.0425
_reflns_number_gt 738
_reflns_number_total 788
_reflns_threshold_expression >2sigma(I)
_cod_data_source_file b003527k.txt
_cod_data_source_block Cudcamecn
_cod_depositor_comments
;
The following automatic conversions were performed:
'_symmetry_cell_setting' value 'Orthorhombic' changed to 'orthorhombic'
according to '/home/saulius/struct/CIF-dictionaries/cif_core.dic'
dictionary named 'cif_core.dic' version 2.4.1 from 2010-06-29.

Automatic conversion script
Id: cif_fix_enum 1527 2010-12-29 10:47:43Z saulius 
;
_cod_original_sg_symbol_H-M Pnma
_cod_database_code 7009772

loop_
_symmetry_equiv_pos_as_xyz
'x, y, z'
'-x+1/2, -y, z+1/2'
'-x, y+1/2, -z'
'x+1/2, -y+1/2, -z+1/2'
'-x, -y, -z'
'x-1/2, y, -z-1/2'
'x, -y-1/2, z'
'-x-1/2, y-1/2, z-1/2'

loop_
_atom_site_label
_atom_site_type_symbol
_atom_site_fract_x
_atom_site_fract_y
_atom_site_fract_z
_atom_site_U_iso_or_equiv
_atom_site_adp_type
_atom_site_occupancy
_atom_site_symmetry_multiplicity
_atom_site_calc_flag
_atom_site_refinement_flags
_atom_site_disorder_assembly
_atom_site_disorder_group
Cu1 Cu 0.359357(18) 0.2500 0.57370(4) 0.01636(10) Uani 1 2 d S . .
N1 N 0.33870(10) 0.03255(17) 0.4227(2) 0.0203(3) Uani 1 1 d . . .
C1 C 0.31659(10) -0.10334(18) 0.3620(2) 0.0151(3) Uani 1 1 d . . .
N2 N 0.28630(13) -0.2500 0.2757(3) 0.0174(3) Uani 1 2 d S . .
N3 N 0.45252(14) 0.2500 0.8237(3) 0.0216(4) Uani 1 2 d S . .
C2 C 0.50012(17) 0.2500 0.9775(4) 0.0211(4) Uani 1 2 d S . .
C3 C 0.56244(18) 0.2500 1.1732(4) 0.0295(5) Uani 1 2 d S . .
H3A H 0.6292 0.1972 1.1424 0.044 Uiso 0.50 1 calc PR . .
H3B H 0.5275 0.1835 1.2861 0.044 Uiso 0.50 1 calc PR . .
H3C H 0.5725 0.3693 1.2225 0.044 Uiso 0.50 1 calc PR . .

loop_
_atom_site_aniso_label
_atom_site_aniso_U_11
_atom_site_aniso_U_22
_atom_site_aniso_U_33
_atom_site_aniso_U_23
_atom_site_aniso_U_13
_atom_site_aniso_U_12
Cu1 0.01917(15) 0.01139(15) 0.01852(14) 0.000 -0.00105(10) 0.000
N1 0.0248(6) 0.0152(7) 0.0209(6) -0.0005(5) -0.0028(5) 0.0018(5)
C1 0.0152(6) 0.0154(7) 0.0147(6) 0.0018(5) -0.0002(5) 0.0026(5)
N2 0.0193(8) 0.0120(8) 0.0209(8) 0.000 -0.0045(7) 0.000
N3 0.0187(8) 0.0231(10) 0.0230(10) 0.000 -0.0021(7) 0.000
C2 0.0187(10) 0.0220(11) 0.0226(11) 0.000 0.0016(8) 0.000
C3 0.0236(11) 0.0438(15) 0.0212(11) 0.000 -0.0051(9) 0.000

loop_
_atom_type_symbol
_atom_type_description
_atom_type_scat_dispersion_real
_atom_type_scat_dispersion_imag
_atom_type_scat_source
C C 0.0033 0.0016 'International Tables Vol C Tables 4.2.6.8 and 6.1.1.4'
H H 0.0000 0.0000 'International Tables Vol C Tables 4.2.6.8 and 6.1.1.4'
N N 0.0061 0.0033 'International Tables Vol C Tables 4.2.6.8 and 6.1.1.4'
Cu Cu 0.3201 1.2651 'International Tables Vol C Tables 4.2.6.8 and 6.1.1.4'

loop_
_geom_angle_atom_site_label_1
_geom_angle_atom_site_label_2
_geom_angle_atom_site_label_3
_geom_angle
_geom_angle_site_symmetry_1
_geom_angle_site_symmetry_3
_geom_angle_publ_flag
N1 Cu1 N1 119.90(7) 7_565 . ?
N1 Cu1 N3 117.65(4) 7_565 . ?
N1 Cu1 N3 117.65(4) . . ?
N1 Cu1 N2 98.56(4) 7_565 2 ?
N1 Cu1 N2 98.56(4) . 2 ?
N3 Cu1 N2 94.76(7) . 2 ?
C1 N1 Cu1 168.73(12) . . ?
N1 C1 N2 173.88(15) . . ?
C1 N2 C1 119.26(17) 7 . ?
C1 N2 Cu1 118.33(9) 7 2_554 ?
C1 N2 Cu1 118.33(9) . 2_554 ?
C2 N3 Cu1 174.97(18) . . ?
N3 C2 C3 179.3(2) . . ?

loop_
_geom_bond_atom_site_label_1
_geom_bond_atom_site_label_2
_geom_bond_distance
_geom_bond_site_symmetry_2
_geom_bond_publ_flag
Cu1 N1 1.9418(13) 7_565 ?
Cu1 N1 1.9418(13) . ?
Cu1 N3 1.9669(18) . ?
Cu1 N2 2.2734(17) 2 ?
N1 C1 1.152(2) . ?
C1 N2 1.3139(17) . ?
N2 C1 1.3139(17) 7 ?
N2 Cu1 2.2735(17) 2_554 ?
N3 C2 1.136(3) . ?
C2 C3 1.459(3) . ?
